data_4510158
loop_
_publ_author_name
'Zhao, Jun-Wei'
'Zhang, Jing-Li'
'Li, Yan-Zhou'
'Cao, Jing'
'Chen, Li-Juan'

_publ_section_title
;
 Novel One-Dimensional Organic--Inorganic Polyoxometalate Hybrids
 Constructed from Heteropolymolybdate Units and Copper--Aminoacid
 Complexes
;
_journal_issue 3
_journal_name_full 'Crystal Growth &amp; Design'
_journal_page_first 1467
_journal_paper_doi 10.1021/cg500019g
_journal_volume 14
_journal_year 2014
_chemical_formula_sum 'C36 H100 Cu3 Mo6 N24 O44 Te'
_chemical_formula_weight 2467.29
_chemical_name_systematic
; 
 ? 
;
_space_group_IT_number 2
_symmetry_cell_setting triclinic
_symmetry_space_group_name_Hall '-P 1'
_symmetry_space_group_name_H-M 'P -1'
_atom_sites_solution_hydrogens geom
_atom_sites_solution_primary direct
_atom_sites_solution_secondary difmap
_audit_creation_method SHELXL-97
_cell_angle_alpha 89.3290(10)
_cell_angle_beta 78.6080(10)
_cell_angle_gamma 82.3830(10)
_cell_formula_units_Z 1
_cell_length_a 10.9476(9)
_cell_length_b 11.3888(9)
_cell_length_c 16.2334(13)
_cell_measurement_reflns_used 6849
_cell_measurement_temperature 296(2)
_cell_measurement_theta_max 25.00
_cell_measurement_theta_min 1.80
_cell_volume 1966.4(3)
_computing_cell_refinement 'Bruker XSCANS'
_computing_data_collection 'Bruker XSCANS'
_computing_data_reduction 'Bruker SHELXTL'
_computing_molecular_graphics 'Bruker SHELXTL'
_computing_publication_material 'Bruker SHELXTL'
_computing_structure_refinement 'SHELXL-97 (Sheldrick, 1997)'
_computing_structure_solution 'SHELXS-97 (Sheldrick, 1990)'
_diffrn_ambient_temperature 296(2)
_diffrn_measured_fraction_theta_full 0.988
_diffrn_measured_fraction_theta_max 0.988
_diffrn_measurement_device_type 'Bruker P4'
_diffrn_measurement_method '\w scans'
_diffrn_radiation_monochromator graphite
_diffrn_radiation_source 'fine-focus sealed tube'
_diffrn_radiation_type MoK\a
_diffrn_radiation_wavelength 0.71073
_diffrn_reflns_av_R_equivalents 0.0124
_diffrn_reflns_av_sigmaI/netI 0.0248
_diffrn_reflns_limit_h_max 13
_diffrn_reflns_limit_h_min -11
_diffrn_reflns_limit_k_max 13
_diffrn_reflns_limit_k_min -13
_diffrn_reflns_limit_l_max 18
_diffrn_reflns_limit_l_min -19
_diffrn_reflns_number 9972
_diffrn_reflns_theta_full 25.00
_diffrn_reflns_theta_max 25.00
_diffrn_reflns_theta_min 1.80
_exptl_absorpt_coefficient_mu 2.191
_exptl_absorpt_correction_T_max 0.5791
_exptl_absorpt_correction_T_min 0.4526
_exptl_absorpt_correction_type multi-scan
_exptl_absorpt_process_details SADABS
_exptl_crystal_colour Blue
_exptl_crystal_density_diffrn 2.084
_exptl_crystal_density_method 'not measured'
_exptl_crystal_description Prism
_exptl_crystal_F_000 1227
_exptl_crystal_size_max 0.43
_exptl_crystal_size_mid 0.35
_exptl_crystal_size_min 0.28
_refine_diff_density_max 2.279
_refine_diff_density_min -0.913
_refine_diff_density_rms 0.108
_refine_ls_extinction_method none
_refine_ls_goodness_of_fit_ref 1.028
_refine_ls_hydrogen_treatment constr
_refine_ls_matrix_type full
_refine_ls_number_parameters 507
_refine_ls_number_reflns 6849
_refine_ls_number_restraints 7
_refine_ls_restrained_S_all 1.037
_refine_ls_R_factor_all 0.0472
_refine_ls_R_factor_gt 0.0377
_refine_ls_shift/su_max 0.001
_refine_ls_shift/su_mean 0.000
_refine_ls_structure_factor_coef Fsqd
_refine_ls_weighting_details 'calc w=1/[\s^2^(Fo^2^)+(0.0434P)^2^+8.3056P] where P=(Fo^2^+2Fc^2^)/3'
_refine_ls_weighting_scheme calc
_refine_ls_wR_factor_gt 0.0931
_refine_ls_wR_factor_ref 0.0979
_reflns_number_gt 5797
_reflns_number_total 6849
_reflns_threshold_expression >2sigma(I)
_cod_data_source_file cg500019g_si_002.cif
_cod_data_source_block 2
_cod_depositor_comments
;
The following automatic conversions were performed:

'_symmetry_cell_setting' value 'Triclinic' changed to 'triclinic'
according to
/usr/data/users/saulius/crontab/automatic-downloads/current/ACS/lib/dictionaries/cif_core.dic
dictionary named 'cif_core.dic' version 2.4.2 from 2011-04-26.

Automatic conversion script
Id: cif_fix_values 2281 2013-09-26 08:29:07Z andrius 
;
_cod_original_sg_symbol_H-M P-1
_cod_database_code 4510158

loop_
_symmetry_equiv_pos_as_xyz
'x, y, z'
'-x, -y, -z'

loop_
_atom_site_label
_atom_site_type_symbol
_atom_site_fract_x
_atom_site_fract_y
_atom_site_fract_z
_atom_site_U_iso_or_equiv
_atom_site_adp_type
_atom_site_occupancy
_atom_site_symmetry_multiplicity
_atom_site_calc_flag
_atom_site_refinement_flags
Te1 Te 0.0000 1.0000 0.5000 0.01720(11) Uani 1 2 d S
Mo1 Mo -0.08222(4) 0.79481(4) 0.39129(3) 0.02614(12) Uani 1 1 d .
Mo2 Mo 0.16920(4) 0.91851(4) 0.31481(3) 0.02428(12) Uani 1 1 d .
Mo3 Mo 0.25555(4) 1.11847(3) 0.42610(3) 0.02358(12) Uani 1 1 d .
O1W O 0.7989(7) 0.7361(6) -0.0668(4) 0.105(2) Uani 1 1 d .
O2W O 0.7354(6) 0.5550(5) 0.0825(3) 0.0851(18) Uani 1 1 d .
O3W O 0.4883(8) 0.6058(7) 0.0557(5) 0.121(3) Uiso 1 1 d .
O4W O -0.6306(7) 0.8545(7) 1.0892(5) 0.111(2) Uiso 1 1 d .
O1 O -0.2852(7) 0.9721(5) 0.0193(3) 0.095(2) Uani 1 1 d .
H1A H -0.3330 1.0284 0.0071 0.142 Uiso 1 1 calc R
O2 O -0.2827(4) 0.8486(3) 0.1251(2) 0.0487(11) Uani 1 1 d .
O3 O -0.3246(4) 0.6593(3) 0.2435(3) 0.0452(10) Uani 1 1 d .
O4 O -0.3752(7) 0.5067(4) 0.3227(3) 0.093(2) Uani 1 1 d .
H4A H -0.3335 0.4704 0.2810 0.139 Uiso 1 1 calc R
O5 O 0.0820(5) 0.8797(3) -0.0819(2) 0.0532(12) Uani 1 1 d .
O6 O 0.1691(5) 0.6921(4) -0.0968(3) 0.0689(16) Uani 1 1 d .
H6A H 0.1811 0.7110 -0.1463 0.103 Uiso 1 1 calc R
O7 O -0.0936(4) 0.6487(3) 0.4159(3) 0.0437(10) Uani 1 1 d .
O8 O -0.1293(4) 0.8172(4) 0.2971(2) 0.0412(10) Uani 1 1 d .
O9 O -0.0285(3) 0.9804(3) 0.38818(19) 0.0227(7) Uani 1 1 d .
O10 O 0.0978(3) 0.7765(3) 0.3559(2) 0.0275(8) Uani 1 1 d .
O11 O 0.1187(4) 0.9319(4) 0.2213(2) 0.0415(10) Uani 1 1 d .
O12 O 0.3220(3) 0.8513(3) 0.2910(2) 0.0384(9) Uani 1 1 d .
O13 O 0.1747(3) 0.9478(3) 0.4530(2) 0.0218(7) Uani 1 1 d .
O14 O 0.1941(3) 1.0801(3) 0.3260(2) 0.0272(8) Uani 1 1 d .
O15 O 0.4059(3) 1.0477(3) 0.3983(2) 0.0374(9) Uani 1 1 d .
O16 O 0.2612(4) 1.2644(3) 0.4006(2) 0.0372(9) Uani 1 1 d .
O17 O 0.2421(3) 1.1272(3) 0.5446(2) 0.0288(8) Uani 1 1 d .
O18 O 0.0442(3) 1.1582(3) 0.4822(2) 0.0219(7) Uani 1 1 d .
Cu1 Cu -0.35298(7) 0.82955(6) 0.24321(4) 0.04037(19) Uani 1 1 d .
Cu2 Cu 0.0000 1.0000 0.0000 0.0327(2) Uani 1 2 d S
N1 N -0.7582(6) 1.5497(5) 0.3539(4) 0.0602(16) Uani 1 1 d .
H1B H -0.7798 1.4956 0.3891 0.072 Uiso 1 1 calc R
H1C H -0.7831 1.6231 0.3669 0.072 Uiso 1 1 calc R
N2 N -0.6502(6) 1.6013(4) 0.2239(4) 0.0558(15) Uani 1 1 d .
H2C H -0.6603 1.6606 0.2457 0.084 Uiso 1 1 calc R
N3 N -0.6492(5) 1.4064(4) 0.2609(4) 0.0506(14) Uani 1 1 d .
H3C H -0.6803 1.3572 0.2971 0.061 Uiso 1 1 calc R
N4 N -0.4108(8) 0.9984(5) 0.2369(4) 0.079(2) Uani 1 1 d .
H4B H -0.4871 1.0158 0.2702 0.095 Uiso 1 1 calc R
H4C H -0.3574 1.0405 0.2555 0.095 Uiso 1 1 calc R
N5 N -0.4267(4) 0.8183(4) 0.3625(3) 0.0305(10) Uani 1 1 d .
H5A H -0.3756 0.8432 0.3938 0.037 Uiso 1 1 calc R
H5B H -0.5012 0.8651 0.3746 0.037 Uiso 1 1 calc R
N6 N -0.7616(5) 0.8161(4) 0.6086(3) 0.0437(12) Uani 1 1 d .
H6B H -0.7901 0.8819 0.5883 0.052 Uiso 1 1 calc R
N7 N -0.8481(5) 0.9006(4) 0.7377(3) 0.0472(13) Uani 1 1 d .
H7A H -0.8706 0.9654 0.7138 0.057 Uiso 1 1 calc R
H7B H -0.8651 0.8960 0.7916 0.057 Uiso 1 1 calc R
N8 N -0.7476(5) 0.7108(4) 0.7307(3) 0.0457(13) Uani 1 1 d .
H8B H -0.7163 0.6633 0.6990 0.069 Uiso 1 1 calc R
N9 N -0.0001(5) 0.8679(4) 0.0802(3) 0.0383(11) Uani 1 1 d .
H9A H 0.0311 0.8885 0.1245 0.046 Uiso 1 1 calc R
H9B H -0.0795 0.8533 0.0991 0.046 Uiso 1 1 calc R
N10 N -0.0103(5) 0.4787(4) 0.2661(3) 0.0463(13) Uani 1 1 d .
H10C H -0.0543 0.5363 0.2968 0.056 Uiso 1 1 calc R
N11 N -0.0167(5) 0.3730(5) 0.3859(3) 0.0506(14) Uani 1 1 d .
H11C H -0.0552 0.4351 0.4141 0.061 Uiso 1 1 calc R
H11D H -0.0001 0.3081 0.4115 0.061 Uiso 1 1 calc R
N12 N 0.0760(5) 0.2841(4) 0.2569(3) 0.0483(13) Uani 1 1 d .
H12A H 0.1020 0.2383 0.2848 0.073 Uiso 1 1 calc R
C1 C -0.6861(6) 1.5197(5) 0.2792(4) 0.0443(15) Uani 1 1 d .
C2 C -0.5631(7) 1.3551(5) 0.1875(4) 0.0530(17) Uani 1 1 d .
H2A H -0.4844 1.3880 0.1807 0.064 Uiso 1 1 calc R
H2B H -0.5983 1.3731 0.1377 0.064 Uiso 1 1 calc R
C3 C -0.5405(7) 1.2253(5) 0.1979(5) 0.0551(18) Uani 1 1 d .
H3A H -0.6206 1.1953 0.2031 0.066 Uiso 1 1 calc R
H3B H -0.5129 1.2107 0.2507 0.066 Uiso 1 1 calc R
C4 C -0.4480(8) 1.1530(6) 0.1311(4) 0.0605(19) Uani 1 1 d .
H4D H -0.4819 1.1548 0.0801 0.073 Uiso 1 1 calc R
H4E H -0.3711 1.1891 0.1189 0.073 Uiso 1 1 calc R
C5 C -0.4178(9) 1.0299(7) 0.1539(4) 0.073(3) Uani 1 1 d .
H5C H -0.4956 0.9992 0.1489 0.088 Uiso 1 1 calc R
C6 C -0.3216(7) 0.9452(6) 0.0930(4) 0.0554(18) Uani 1 1 d .
C7 C -0.3757(7) 0.6124(5) 0.3117(4) 0.0481(16) Uani 1 1 d .
C8 C -0.4446(9) 0.6965(5) 0.3822(4) 0.072(3) Uani 1 1 d D
H8A H -0.5304 0.6983 0.3725 0.087 Uiso 1 1 calc R
C9 C -0.4629(11) 0.6541(8) 0.4664(5) 0.108(3) Uani 1 1 d DU
H9C H -0.3817 0.6396 0.4827 0.130 Uiso 1 1 calc R
H9D H -0.4951 0.5787 0.4670 0.130 Uiso 1 1 calc R
C10 C -0.5512(9) 0.7353(7) 0.5319(5) 0.085(3) Uani 1 1 d .
H10A H -0.5231 0.7222 0.5848 0.102 Uiso 1 1 calc R
H10B H -0.5406 0.8162 0.5160 0.102 Uiso 1 1 calc R
C11 C -0.6908(7) 0.7262(6) 0.5484(4) 0.0549(19) Uani 1 1 d .
H11A H -0.7208 0.7353 0.4960 0.066 Uiso 1 1 calc R
H11B H -0.7050 0.6482 0.5699 0.066 Uiso 1 1 calc R
C12 C -0.7866(5) 0.8069(5) 0.6912(4) 0.0362(13) Uani 1 1 d .
C13 C 0.1109(6) 0.7772(5) -0.0528(4) 0.0446(15) Uani 1 1 d .
C14 C 0.0742(9) 0.7634(6) 0.0407(4) 0.077(3) Uani 1 1 d .
H14A H 0.1544 0.7731 0.0562 0.093 Uiso 1 1 calc R
C15 C 0.0636(9) 0.6477(6) 0.0691(4) 0.070(2) Uani 1 1 d .
H15A H 0.1443 0.6003 0.0492 0.084 Uiso 1 1 calc R
H15B H 0.0035 0.6170 0.0413 0.084 Uiso 1 1 calc R
C16 C 0.0265(7) 0.6254(5) 0.1596(4) 0.0517(17) Uani 1 1 d .
H16A H 0.0830 0.6583 0.1893 0.062 Uiso 1 1 calc R
H16B H -0.0577 0.6658 0.1801 0.062 Uiso 1 1 calc R
C17 C 0.0286(8) 0.4988(6) 0.1782(4) 0.063(2) Uani 1 1 d .
H17A H -0.0266 0.4653 0.1476 0.076 Uiso 1 1 calc R
H17B H 0.1132 0.4585 0.1590 0.076 Uiso 1 1 calc R
C18 C 0.0170(6) 0.3774(5) 0.3029(4) 0.0400(14) Uani 1 1 d .

loop_
_atom_site_aniso_label
_atom_site_aniso_U_11
_atom_site_aniso_U_22
_atom_site_aniso_U_33
_atom_site_aniso_U_23
_atom_site_aniso_U_13
_atom_site_aniso_U_12
Te1 0.0197(2) 0.0141(2) 0.0164(2) -0.00341(15) -0.00227(16) 0.00119(15)
Mo1 0.0277(2) 0.0221(2) 0.0271(2) -0.01038(17) -0.00211(18) -0.00168(17)
Mo2 0.0265(2) 0.0224(2) 0.0207(2) -0.00618(16) -0.00015(17) 0.00218(17)
Mo3 0.0225(2) 0.0195(2) 0.0260(2) -0.00437(16) 0.00051(17) -0.00045(16)
O1W 0.119(6) 0.097(5) 0.085(5) -0.038(4) -0.002(4) 0.009(4)
O2W 0.122(5) 0.058(3) 0.063(4) -0.017(3) -0.006(3) 0.012(3)
O1 0.165(6) 0.060(3) 0.034(3) 0.003(2) 0.005(3) 0.042(4)
O2 0.066(3) 0.032(2) 0.036(2) -0.0050(17) 0.009(2) 0.011(2)
O3 0.057(3) 0.026(2) 0.042(2) -0.0097(17) 0.009(2) 0.0056(18)
O4 0.153(6) 0.024(2) 0.071(4) -0.004(2) 0.029(4) 0.016(3)
O5 0.093(4) 0.026(2) 0.031(2) -0.0005(17) 0.001(2) 0.008(2)
O6 0.114(4) 0.032(2) 0.037(2) 0.0005(19) 0.024(3) 0.015(3)
O7 0.045(2) 0.0247(19) 0.057(3) -0.0108(18) 0.002(2) -0.0043(17)
O8 0.042(2) 0.049(2) 0.030(2) -0.0170(18) -0.0047(17) -0.0023(19)
O9 0.0269(18) 0.0212(16) 0.0189(16) -0.0020(13) -0.0051(13) 0.0022(13)
O10 0.0288(19) 0.0195(17) 0.0319(19) -0.0074(14) -0.0028(15) 0.0012(14)
O11 0.052(3) 0.046(2) 0.025(2) -0.0056(17) -0.0093(18) 0.0007(19)
O12 0.032(2) 0.031(2) 0.047(2) -0.0097(17) 0.0001(18) 0.0050(16)
O13 0.0194(16) 0.0198(16) 0.0242(17) -0.0038(13) -0.0018(13) 0.0016(13)
O14 0.035(2) 0.0193(17) 0.0244(18) -0.0010(13) -0.0014(15) 0.0004(14)
O15 0.0263(19) 0.034(2) 0.047(2) -0.0095(17) 0.0020(17) 0.0021(16)
O16 0.042(2) 0.0236(18) 0.042(2) -0.0018(16) 0.0011(18) -0.0048(16)
O17 0.0263(18) 0.0288(18) 0.0300(19) -0.0088(15) -0.0061(15) 0.0022(15)
O18 0.0252(17) 0.0141(15) 0.0250(17) -0.0011(13) -0.0023(14) -0.0010(13)
Cu1 0.0520(4) 0.0253(3) 0.0351(4) -0.0060(3) 0.0084(3) 0.0011(3)
Cu2 0.0498(6) 0.0187(4) 0.0277(5) -0.0008(3) -0.0073(4) 0.0022(4)
N1 0.069(4) 0.039(3) 0.062(4) -0.011(3) 0.002(3) 0.010(3)
N2 0.073(4) 0.023(2) 0.068(4) 0.001(2) -0.009(3) 0.002(2)
N3 0.062(4) 0.020(2) 0.061(3) -0.001(2) 0.007(3) -0.001(2)
N4 0.125(6) 0.035(3) 0.048(4) 0.001(3) 0.035(4) 0.017(3)
N5 0.028(2) 0.026(2) 0.034(2) -0.0079(18) -0.0047(19) 0.0059(18)
N6 0.059(3) 0.034(3) 0.037(3) 0.002(2) -0.020(2) 0.013(2)
N7 0.062(3) 0.032(3) 0.044(3) -0.002(2) -0.015(3) 0.015(2)
N8 0.064(3) 0.026(2) 0.042(3) -0.004(2) -0.010(3) 0.012(2)
N9 0.059(3) 0.022(2) 0.030(2) -0.0002(18) -0.006(2) 0.005(2)
N10 0.065(4) 0.028(3) 0.039(3) 0.001(2) -0.001(2) 0.004(2)
N11 0.057(3) 0.045(3) 0.044(3) 0.009(2) -0.004(3) 0.005(3)
N12 0.058(3) 0.027(3) 0.060(3) 0.004(2) -0.018(3) 0.004(2)
C1 0.043(3) 0.030(3) 0.057(4) -0.005(3) -0.010(3) 0.003(3)
C2 0.063(4) 0.037(3) 0.050(4) 0.003(3) 0.005(3) -0.001(3)
C3 0.060(4) 0.029(3) 0.066(4) -0.002(3) 0.005(3) 0.006(3)
C4 0.077(5) 0.040(4) 0.053(4) -0.004(3) 0.005(4) 0.009(3)
C5 0.106(7) 0.053(4) 0.040(4) -0.004(3) 0.006(4) 0.036(4)
C6 0.078(5) 0.046(4) 0.032(3) -0.009(3) 0.004(3) 0.008(3)
C7 0.068(4) 0.023(3) 0.045(4) -0.007(3) -0.002(3) 0.010(3)
C8 0.132(8) 0.028(3) 0.039(4) 0.000(3) 0.011(4) 0.012(4)
C9 0.135(7) 0.071(5) 0.089(6) -0.007(5) 0.047(5) -0.012(5)
C10 0.110(7) 0.055(5) 0.065(5) -0.014(4) 0.049(5) -0.023(5)
C11 0.094(6) 0.041(4) 0.031(3) -0.006(3) -0.027(3) 0.008(4)
C12 0.037(3) 0.030(3) 0.042(3) -0.002(2) -0.014(3) 0.003(2)
C13 0.060(4) 0.028(3) 0.038(3) 0.001(2) 0.004(3) 0.002(3)
C14 0.127(7) 0.030(3) 0.043(4) 0.009(3) 0.034(4) 0.028(4)
C15 0.121(7) 0.032(3) 0.043(4) 0.003(3) 0.005(4) 0.011(4)
C16 0.078(5) 0.034(3) 0.036(3) 0.001(3) 0.001(3) 0.001(3)
C17 0.108(6) 0.032(3) 0.041(4) 0.005(3) -0.002(4) 0.001(4)
C18 0.040(3) 0.032(3) 0.049(4) 0.008(3) -0.012(3) -0.004(2)

loop_
_atom_type_symbol
_atom_type_description
_atom_type_scat_dispersion_real
_atom_type_scat_dispersion_imag
_atom_type_scat_source
C C 0.0033 0.0016 'International Tables Vol C Tables 4.2.6.8 and 6.1.1.4'
H H 0.0000 0.0000 'International Tables Vol C Tables 4.2.6.8 and 6.1.1.4'
Cu Cu 0.3201 1.2651 'International Tables Vol C Tables 4.2.6.8 and 6.1.1.4'
Mo Mo -1.6832 0.6857 'International Tables Vol C Tables 4.2.6.8 and 6.1.1.4'
N N 0.0061 0.0033 'International Tables Vol C Tables 4.2.6.8 and 6.1.1.4'
O O 0.0106 0.0060 'International Tables Vol C Tables 4.2.6.8 and 6.1.1.4'
Te Te -0.5308 1.6751 'International Tables Vol C Tables 4.2.6.8 and 6.1.1.4'

loop_
_geom_angle_atom_site_label_1
_geom_angle_atom_site_label_2
_geom_angle_atom_site_label_3
_geom_angle
_geom_angle_site_symmetry_1
_geom_angle_site_symmetry_3
O9 Te1 O9 180.000(1) . 2_576
O9 Te1 O13 94.12(14) . 2_576
O9 Te1 O13 85.88(13) 2_576 2_576
O9 Te1 O13 85.88(13) . .
O9 Te1 O13 94.12(14) 2_576 .
O13 Te1 O13 180.000(1) 2_576 .
O9 Te1 O18 85.21(14) . 2_576
O9 Te1 O18 94.79(14) 2_576 2_576
O13 Te1 O18 85.41(13) 2_576 2_576
O13 Te1 O18 94.59(13) . 2_576
O9 Te1 O18 94.79(14) . .
O9 Te1 O18 85.21(14) 2_576 .
O13 Te1 O18 94.59(13) 2_576 .
O13 Te1 O18 85.41(13) . .
O18 Te1 O18 180.000(1) 2_576 .
O9 Te1 Mo1 42.69(10) . .
O9 Te1 Mo1 137.31(10) 2_576 .
O13 Te1 Mo1 89.95(9) 2_576 .
O13 Te1 Mo1 90.05(9) . .
O18 Te1 Mo1 42.52(9) 2_576 .
O18 Te1 Mo1 137.48(9) . .
O9 Te1 Mo1 137.31(10) . 2_576
O9 Te1 Mo1 42.69(10) 2_576 2_576
O13 Te1 Mo1 90.04(9) 2_576 2_576
O13 Te1 Mo1 89.95(9) . 2_576
O18 Te1 Mo1 137.48(9) 2_576 2_576
O18 Te1 Mo1 42.52(9) . 2_576
Mo1 Te1 Mo1 180.000(12) . 2_576
O9 Te1 Mo3 89.20(10) . 2_576
O9 Te1 Mo3 90.80(10) 2_576 2_576
O13 Te1 Mo3 41.86(9) 2_576 2_576
O13 Te1 Mo3 138.14(9) . 2_576
O18 Te1 Mo3 43.56(9) 2_576 2_576
O18 Te1 Mo3 136.44(9) . 2_576
Mo1 Te1 Mo3 60.057(11) . 2_576
Mo1 Te1 Mo3 119.943(11) 2_576 2_576
O9 Te1 Mo3 90.80(10) . .
O9 Te1 Mo3 89.20(10) 2_576 .
O13 Te1 Mo3 138.14(9) 2_576 .
O13 Te1 Mo3 41.86(9) . .
O18 Te1 Mo3 136.44(9) 2_576 .
O18 Te1 Mo3 43.56(9) . .
Mo1 Te1 Mo3 119.943(11) . .
Mo1 Te1 Mo3 60.057(11) 2_576 .
Mo3 Te1 Mo3 180.0 2_576 .
O9 Te1 Mo2 137.17(10) . 2_576
O9 Te1 Mo2 42.83(10) 2_576 2_576
O13 Te1 Mo2 43.06(9) 2_576 2_576
O13 Te1 Mo2 136.94(9) . 2_576
O18 Te1 Mo2 89.80(9) 2_576 2_576
O18 Te1 Mo2 90.20(9) . 2_576
Mo1 Te1 Mo2 119.889(11) . 2_576
Mo1 Te1 Mo2 60.111(11) 2_576 2_576
Mo3 Te1 Mo2 59.855(11) 2_576 2_576
Mo3 Te1 Mo2 120.145(11) . 2_576
O9 Te1 Mo2 42.83(10) . .
O9 Te1 Mo2 137.17(10) 2_576 .
O13 Te1 Mo2 136.94(9) 2_576 .
O13 Te1 Mo2 43.06(9) . .
O18 Te1 Mo2 90.20(9) 2_576 .
O18 Te1 Mo2 89.80(9) . .
Mo1 Te1 Mo2 60.111(11) . .
Mo1 Te1 Mo2 119.889(11) 2_576 .
Mo3 Te1 Mo2 120.145(11) 2_576 .
Mo3 Te1 Mo2 59.855(11) . .
Mo2 Te1 Mo2 180.0 2_576 .
O8 Mo1 O7 106.4(2) . .
O8 Mo1 O10 101.28(17) . .
O7 Mo1 O10 96.55(17) . .
O8 Mo1 O17 92.95(17) . 2_576
O7 Mo1 O17 101.17(17) . 2_576
O10 Mo1 O17 153.11(14) . 2_576
O8 Mo1 O18 157.65(15) . 2_576
O7 Mo1 O18 94.07(16) . 2_576
O10 Mo1 O18 84.71(13) . 2_576
O17 Mo1 O18 74.07(13) 2_576 2_576
O8 Mo1 O9 90.32(16) . .
O7 Mo1 O9 162.34(17) . .
O10 Mo1 O9 74.26(12) . .
O17 Mo1 O9 83.05(13) 2_576 .
O18 Mo1 O9 70.40(11) 2_576 .
O8 Mo1 Te1 124.66(14) . .
O7 Mo1 Te1 128.85(15) . .
O10 Mo1 Te1 76.92(10) . .
O17 Mo1 Te1 76.23(10) 2_576 .
O18 Mo1 Te1 35.30(8) 2_576 .
O9 Mo1 Te1 35.11(8) . .
O8 Mo1 Mo3 124.44(13) . 2_576
O7 Mo1 Mo3 90.97(13) . 2_576
O10 Mo1 Mo3 129.21(10) . 2_576
O17 Mo1 Mo3 31.49(10) 2_576 2_576
O18 Mo1 Mo3 44.60(8) 2_576 2_576
O9 Mo1 Mo3 83.78(8) . 2_576
Te1 Mo1 Mo3 60.101(11) . 2_576
O8 Mo1 Mo2 88.96(14) . .
O7 Mo1 Mo2 128.79(14) . .
O10 Mo1 Mo2 32.27(10) . .
O17 Mo1 Mo2 127.06(10) 2_576 .
O18 Mo1 Mo2 84.86(8) 2_576 .
O9 Mo1 Mo2 44.02(8) . .
Te1 Mo1 Mo2 60.111(11) . .
Mo3 Mo1 Mo2 120.190(16) 2_576 .
O11 Mo2 O12 106.03(19) . .
O11 Mo2 O14 97.15(17) . .
O12 Mo2 O14 100.77(17) . .
O11 Mo2 O10 99.22(18) . .
O12 Mo2 O10 95.59(16) . .
O14 Mo2 O10 152.65(14) . .
O11 Mo2 O9 91.33(16) . .
O12 Mo2 O9 161.01(16) . .
O14 Mo2 O9 84.28(13) . .
O10 Mo2 O9 73.61(12) . .
O11 Mo2 O13 159.78(15) . .
O12 Mo2 O13 93.50(16) . .
O14 Mo2 O13 73.57(13) . .
O10 Mo2 O13 83.75(13) . .
O9 Mo2 O13 70.18(11) . .
O11 Mo2 Mo3 129.76(14) . .
O12 Mo2 Mo3 89.51(13) . .
O14 Mo2 Mo3 32.61(10) . .
O10 Mo2 Mo3 127.05(10) . .
O9 Mo2 Mo3 85.05(8) . .
O13 Mo2 Mo3 43.30(8) . .
O11 Mo2 Te1 125.82(14) . .
O12 Mo2 Te1 128.14(14) . .
O14 Mo2 Te1 76.23(10) . .
O10 Mo2 Te1 76.42(9) . .
O9 Mo2 Te1 34.97(8) . .
O13 Mo2 Te1 35.21(8) . .
Mo3 Mo2 Te1 60.035(11) . .
O11 Mo2 Mo1 88.09(15) . .
O12 Mo2 Mo1 127.50(13) . .
O14 Mo2 Mo1 127.91(10) . .
O10 Mo2 Mo1 31.92(10) . .
O9 Mo2 Mo1 43.69(8) . .
O13 Mo2 Mo1 84.03(8) . .
Mo3 Mo2 Mo1 119.791(16) . .
Te1 Mo2 Mo1 59.778(10) . .
O15 Mo3 O16 106.63(18) . .
O15 Mo3 O17 99.43(17) . .
O16 Mo3 O17 100.56(17) . .
O15 Mo3 O14 98.54(17) . .
O16 Mo3 O14 94.13(16) . .
O17 Mo3 O14 152.40(15) . .
O15 Mo3 O13 92.87(15) . .
O16 Mo3 O13 158.57(16) . .
O17 Mo3 O13 84.50(13) . .
O14 Mo3 O13 73.82(13) . .
O15 Mo3 O18 162.32(15) . .
O16 Mo3 O18 90.83(15) . .
O17 Mo3 O18 74.04(13) . .
O14 Mo3 O18 82.57(13) . .
O13 Mo3 O18 70.38(11) . .
O15 Mo3 Mo2 87.71(13) . .
O16 Mo3 Mo2 125.98(14) . .
O17 Mo3 Mo2 128.73(11) . .
O14 Mo3 Mo2 31.86(9) . .
O13 Mo3 Mo2 44.30(8) . .
O18 Mo3 Mo2 84.08(8) . .
O15 Mo3 Mo1 131.91(14) . 2_576
O16 Mo3 Mo1 88.64(12) . 2_576
O17 Mo3 Mo1 32.48(10) . 2_576
O14 Mo3 Mo1 126.16(10) . 2_576
O13 Mo3 Mo1 84.66(8) . 2_576
O18 Mo3 Mo1 43.60(8) . 2_576
Mo2 Mo3 Mo1 119.929(16) . 2_576
O15 Mo3 Te1 127.65(13) . .
O16 Mo3 Te1 125.57(13) . .
O17 Mo3 Te1 76.58(11) . .
O14 Mo3 Te1 75.86(10) . .
O13 Mo3 Te1 35.03(8) . .
O18 Mo3 Te1 35.35(7) . .
Mo2 Mo3 Te1 60.110(11) . .
Mo1 Mo3 Te1 59.842(11) 2_576 .
C6 O1 H1A 109.5 . .
C6 O2 Cu1 115.7(4) . .
C7 O3 Cu1 114.7(3) . .
C7 O4 H4A 109.5 . .
C13 O5 Cu2 115.8(4) . .
C13 O6 H6A 109.5 . .
Te1 O9 Mo1 102.21(14) . .
Te1 O9 Mo2 102.20(14) . .
Mo1 O9 Mo2 92.28(11) . .
Mo1 O10 Mo2 115.81(16) . .
Te1 O13 Mo3 103.11(13) . .
Te1 O13 Mo2 101.73(14) . .
Mo3 O13 Mo2 92.40(12) . .
Mo2 O14 Mo3 115.53(16) . .
Mo3 O17 Mo1 116.03(17) . 2_576
Te1 O18 Mo1 102.18(13) . 2_576
Te1 O18 Mo3 101.09(13) . .
Mo1 O18 Mo3 91.80(12) 2_576 .
O3 Cu1 O2 96.97(17) . .
O3 Cu1 N4 169.4(3) . .
O2 Cu1 N4 82.6(2) . .
O3 Cu1 N5 85.72(17) . .
O2 Cu1 N5 177.28(17) . .
N4 Cu1 N5 94.7(2) . .
O5 Cu2 O5 180.000(1) . 2_575
O5 Cu2 N9 95.81(17) . 2_575
O5 Cu2 N9 84.19(17) 2_575 2_575
O5 Cu2 N9 84.19(17) . .
O5 Cu2 N9 95.81(17) 2_575 .
N9 Cu2 N9 180.0(2) 2_575 .
C1 N1 H1B 120.0 . .
C1 N1 H1C 120.0 . .
H1B N1 H1C 120.0 . .
C1 N2 H2C 109.5 . .
C1 N3 C2 127.8(6) . .
C1 N3 H3C 116.1 . .
C2 N3 H3C 116.1 . .
C5 N4 Cu1 110.6(4) . .
C5 N4 H4B 109.5 . .
Cu1 N4 H4B 109.5 . .
C5 N4 H4C 109.5 . .
Cu1 N4 H4C 109.5 . .
H4B N4 H4C 108.1 . .
C8 N5 Cu1 109.5(3) . .
C8 N5 H5A 109.8 . .
Cu1 N5 H5A 109.8 . .
C8 N5 H5B 109.8 . .
Cu1 N5 H5B 109.8 . .
H5A N5 H5B 108.2 . .
C12 N6 C11 126.6(5) . .
C12 N6 H6B 116.7 . .
C11 N6 H6B 116.7 . .
C12 N7 H7A 120.0 . .
C12 N7 H7B 120.0 . .
H7A N7 H7B 120.0 . .
C12 N8 H8B 109.5 . .
C14 N9 Cu2 110.7(4) . .
C14 N9 H9A 109.5 . .
Cu2 N9 H9A 109.5 . .
C14 N9 H9B 109.5 . .
Cu2 N9 H9B 109.5 . .
H9A N9 H9B 108.1 . .
C18 N10 C17 124.1(5) . .
C18 N10 H10C 117.9 . .
C17 N10 H10C 117.9 . .
C18 N11 H11C 120.0 . .
C18 N11 H11D 120.0 . .
H11C N11 H11D 120.0 . .
C18 N12 H12A 109.5 . .
N3 C1 N2 120.0(6) . .
N3 C1 N1 118.7(6) . .
N2 C1 N1 121.3(6) . .
N3 C2 C3 108.7(5) . .
N3 C2 H2A 110.0 . .
C3 C2 H2A 110.0 . .
N3 C2 H2B 110.0 . .
C3 C2 H2B 110.0 . .
H2A C2 H2B 108.3 . .
C2 C3 C4 118.5(6) . .
C2 C3 H3A 107.7 . .
C4 C3 H3A 107.7 . .
C2 C3 H3B 107.7 . .
C4 C3 H3B 107.7 . .
H3A C3 H3B 107.1 . .
C5 C4 C3 113.8(6) . .
C5 C4 H4D 108.8 . .
C3 C4 H4D 108.8 . .
C5 C4 H4E 108.8 . .
C3 C4 H4E 108.8 . .
H4D C4 H4E 107.7 . .
N4 C5 C4 121.4(6) . .
N4 C5 C6 109.2(6) . .
C4 C5 C6 120.0(6) . .
N4 C5 H5C 100.2 . .
C4 C5 H5C 100.2 . .
C6 C5 H5C 100.2 . .
O1 C6 O2 124.0(6) . .
O1 C6 C5 121.2(6) . .
O2 C6 C5 114.8(6) . .
O4 C7 O3 124.9(6) . .
O4 C7 C8 118.3(6) . .
O3 C7 C8 116.8(5) . .
C9 C8 N5 122.3(7) . .
C9 C8 C7 118.6(6) . .
N5 C8 C7 111.6(5) . .
C9 C8 H8A 99.2 . .
N5 C8 H8A 99.2 . .
C7 C8 H8A 99.2 . .
C8 C9 C10 115.9(8) . .
C8 C9 H9C 108.3 . .
C10 C9 H9C 108.3 . .
C8 C9 H9D 108.3 . .
C10 C9 H9D 108.3 . .
H9C C9 H9D 107.4 . .
C11 C10 C9 119.2(8) . .
C11 C10 H10A 107.5 . .
C9 C10 H10A 107.5 . .
C11 C10 H10B 107.5 . .
C9 C10 H10B 107.5 . .
H10A C10 H10B 107.0 . .
N6 C11 C10 111.5(6) . .
N6 C11 H11A 109.3 . .
C10 C11 H11A 109.3 . .
N6 C11 H11B 109.3 . .
C10 C11 H11B 109.3 . .
H11A C11 H11B 108.0 . .
N6 C12 N8 122.9(5) . .
N6 C12 N7 118.8(5) . .
N8 C12 N7 118.1(5) . .
O6 C13 O5 123.7(6) . .
O6 C13 C14 119.6(5) . .
O5 C13 C14 116.7(5) . .
C15 C14 N9 124.9(6) . .
C15 C14 C13 116.2(6) . .
N9 C14 C13 111.6(5) . .
C15 C14 H14A 99.0 . .
N9 C14 H14A 99.0 . .
C13 C14 H14A 99.0 . .
C14 C15 C16 120.2(6) . .
C14 C15 H15A 107.3 . .
C16 C15 H15A 107.3 . .
C14 C15 H15B 107.3 . .
C16 C15 H15B 107.3 . .
H15A C15 H15B 106.9 . .
C17 C16 C15 112.7(5) . .
C17 C16 H16A 109.1 . .
C15 C16 H16A 109.1 . .
C17 C16 H16B 109.1 . .
C15 C16 H16B 109.1 . .
H16A C16 H16B 107.8 . .
N10 C17 C16 112.0(5) . .
N10 C17 H17A 109.2 . .
C16 C17 H17A 109.2 . .
N10 C17 H17B 109.2 . .
C16 C17 H17B 109.2 . .
H17A C17 H17B 107.9 . .
N10 C18 N12 119.8(6) . .
N10 C18 N11 118.1(5) . .
N12 C18 N11 122.1(5) . .

loop_
_geom_bond_atom_site_label_1
_geom_bond_atom_site_label_2
_geom_bond_distance
_geom_bond_site_symmetry_2
Te1 O9 1.922(3) .
Te1 O9 1.922(3) 2_576
Te1 O13 1.930(3) 2_576
Te1 O13 1.930(3) .
Te1 O18 1.931(3) 2_576
Te1 O18 1.931(3) .
Te1 Mo1 3.2661(4) .
Te1 Mo1 3.2661(4) 2_576
Te1 Mo3 3.2747(5) 2_576
Te1 Mo3 3.2747(5) .
Te1 Mo2 3.2771(4) 2_576
Te1 Mo2 3.2771(4) .
Mo1 O8 1.714(4) .
Mo1 O7 1.721(4) .
Mo1 O10 1.925(3) .
Mo1 O17 1.956(3) 2_576
Mo1 O18 2.258(3) 2_576
Mo1 O9 2.266(3) .
Mo1 Mo3 3.2732(6) 2_576
Mo1 Mo2 3.2771(6) .
Mo2 O11 1.714(4) .
Mo2 O12 1.716(4) .
Mo2 O14 1.912(3) .
Mo2 O10 1.943(3) .
Mo2 O9 2.279(3) .
Mo2 O13 2.285(3) .
Mo2 Mo3 3.2687(6) .
Mo3 O15 1.711(3) .
Mo3 O16 1.714(4) .
Mo3 O17 1.903(3) .
Mo3 O14 1.952(3) .
Mo3 O13 2.244(3) .
Mo3 O18 2.299(3) .
Mo3 Mo1 3.2732(6) 2_576
O1 C6 1.232(8) .
O1 H1A 0.8200 .
O2 C6 1.270(8) .
O2 Cu1 1.941(4) .
O3 C7 1.283(7) .
O3 Cu1 1.923(4) .
O4 C7 1.213(7) .
O4 H4A 0.8200 .
O5 C13 1.278(7) .
O5 Cu2 1.922(4) .
O6 C13 1.237(7) .
O6 H6A 0.8200 .
O17 Mo1 1.956(3) 2_576
O18 Mo1 2.258(3) 2_576
Cu1 N4 1.951(5) .
Cu1 N5 1.955(4) .
Cu2 O5 1.922(4) 2_575
Cu2 N9 1.977(4) 2_575
Cu2 N9 1.977(4) .
N1 C1 1.330(8) .
N1 H1B 0.8600 .
N1 H1C 0.8600 .
N2 C1 1.327(8) .
N2 H2C 0.7500 .
N3 C1 1.319(7) .
N3 C2 1.441(8) .
N3 H3C 0.8600 .
N4 C5 1.405(9) .
N4 H4B 0.9000 .
N4 H4C 0.9000 .
N5 C8 1.451(8) .
N5 H5A 0.9000 .
N5 H5B 0.9000 .
N6 C12 1.321(7) .
N6 C11 1.455(8) .
N6 H6B 0.8600 .
N7 C12 1.338(7) .
N7 H7A 0.8600 .
N7 H7B 0.8600 .
N8 C12 1.326(7) .
N8 H8B 0.7500 .
N9 C14 1.430(7) .
N9 H9A 0.9000 .
N9 H9B 0.9000 .
N10 C18 1.320(7) .
N10 C17 1.431(8) .
N10 H10C 0.8600 .
N11 C18 1.327(8) .
N11 H11C 0.8600 .
N11 H11D 0.8600 .
N12 C18 1.324(8) .
N12 H12A 0.7500 .
C2 C3 1.480(8) .
C2 H2A 0.9700 .
C2 H2B 0.9700 .
C3 C4 1.499(9) .
C3 H3A 0.9700 .
C3 H3B 0.9700 .
C4 C5 1.458(9) .
C4 H4D 0.9700 .
C4 H4E 0.9700 .
C5 C6 1.535(9) .
C5 H5C 0.9800 .
C7 C8 1.513(8) .
C8 C9 1.428(8) .
C8 H8A 0.9800 .
C9 C10 1.517(11) .
C9 H9C 0.9700 .
C9 H9D 0.9700 .
C10 C11 1.516(12) .
C10 H10A 0.9700 .
C10 H10B 0.9700 .
C11 H11A 0.9700 .
C11 H11B 0.9700 .
C13 C14 1.503(9) .
C14 C15 1.403(9) .
C14 H14A 0.9800 .
C15 C16 1.472(9) .
C15 H15A 0.9700 .
C15 H15B 0.9700 .
C16 C17 1.468(8) .
C16 H16A 0.9700 .
C16 H16B 0.9700 .
C17 H17A 0.9700 .
C17 H17B 0.9700 .

loop_
_geom_hbond_atom_site_label_D
_geom_hbond_atom_site_label_H
_geom_hbond_atom_site_label_A
_geom_hbond_distance_DH
_geom_hbond_distance_HA
_geom_hbond_distance_DA
_geom_hbond_angle_DHA
_geom_hbond_site_symmetry_A
O1 H1A O4W 0.82 2.11 2.816(9) 144.7 2_476
O4 H4A N8 0.82 2.13 2.721(6) 128.9 2_466
O6 H6A N8 0.82 1.99 2.784(7) 161.3 1_654
N1 H1B O16 0.86 2.62 3.317(7) 138.6 1_455
N1 H1C O10 0.86 2.06 2.839(6) 149.4 1_465
N2 H2C O12 0.75 2.27 3.016(6) 170.8 1_465
N3 H3C O16 0.86 2.02 2.860(6) 166.9 1_455
N4 H4B O15 0.90 2.18 2.977(7) 146.7 1_455
N4 H4C N7 0.90 2.45 3.296(10) 155.8 2_476
N5 H5A O17 0.90 1.99 2.881(6) 170.0 2_576
N5 H5B O15 0.90 2.19 2.977(5) 145.2 1_455
N5 H5B O12 0.90 2.60 3.167(6) 122.1 1_455
N6 H6B O9 0.86 2.33 3.033(6) 138.8 2_476
N6 H6B O13 0.86 2.40 3.074(6) 135.6 1_455
N7 H7A O9 0.86 2.20 2.895(6) 137.3 2_476
N7 H7A O8 0.86 2.48 3.242(6) 148.1 2_476
N7 H7B O5 0.86 2.03 2.892(7) 175.4 1_456
N8 H8B O4 0.75 2.06 2.721(6) 147.4 2_466
N9 H9A O11 0.90 2.09 2.990(6) 175.1 .
N9 H9B O2 0.90 2.19 3.073(7) 167.0 .
N10 H10C O7 0.86 2.27 3.044(6) 149.9 .
N11 H11C O7 0.86 2.41 3.159(6) 145.4 .
N11 H11D O18 0.86 2.10 2.960(6) 175.1 1_545
N12 H12A O14 0.75 2.11 2.835(6) 161.6 1_545
